data_9013870
loop_
_publ_author_name
'Camara, F.'
'Nestola, F.'
'Angel, R. J.'
'Ohashi, H.'

_publ_section_title
;
 Spontaneous strain variations through the low-temperature displacive
 phase transition of LiGaSi2O6 clinopyroxene
 Note: T = 423 K
;
_journal_name_full 'European Journal of Mineralogy'
_journal_page_first 599
_journal_page_last 614
_journal_paper_doi 10.1127/0935-1221/2009/0021-1926
_journal_volume 21
_journal_year 2009
_chemical_compound_source Synthetic
_chemical_formula_structural LiGa(Si2O6)
_chemical_formula_sum 'Ga Li O6 Si2'
_space_group_IT_number 15
_symmetry_space_group_name_Hall '-C 2yc'
_symmetry_space_group_name_H-M 'C 1 2/c 1'
_cell_angle_alpha 90
_cell_angle_beta 110.218
_cell_angle_gamma 90
_cell_length_a 9.5721
_cell_length_b 8.5791
_cell_length_c 5.2708
_cell_formula_units_Z 4
_cell_volume 406.169
_database_code_amcsd 0007316
_diffrn_ambient_temperature 423
_exptl_crystal_density_diffrn 3.742
_cod_original_formula_sum 'Li Ga Si2 O6'
_cod_database_code 9013870
_amcsd_formula_title LiGaSi2O6

loop_
_space_group_symop_operation_xyz
x,y,z
1/2+x,1/2+y,z
x,-y,1/2+z
1/2+x,1/2-y,1/2+z
-x,y,1/2-z
1/2-x,1/2+y,1/2-z
-x,-y,-z
1/2-x,1/2-y,-z

loop_
_atom_site_aniso_label
_atom_site_aniso_U_11
_atom_site_aniso_U_22
_atom_site_aniso_U_33
_atom_site_aniso_U_12
_atom_site_aniso_U_13
_atom_site_aniso_U_23
LiM2 0.02500 0.02500 0.01800 0.00000 0.00900 0.00000
GaM1 0.00750 0.00690 0.00830 0.00000 0.00226 0.00000
Si 0.00620 0.00690 0.00720 -0.00090 0.00180 -0.00030
O1 0.00630 0.00890 0.00830 -0.00060 0.00080 0.00000
O2 0.01260 0.00930 0.01700 -0.00370 0.00590 -0.00210
O3 0.01020 0.01910 0.01300 -0.00090 0.00400 -0.00630

loop_
_atom_site_label
_atom_site_fract_x
_atom_site_fract_y
_atom_site_fract_z
_atom_site_U_iso_or_equiv
LiM2 0.00000 0.26670 0.25000 0.02230
GaM1 0.00000 0.90111 0.25000 0.00770
Si 0.29650 0.09102 0.26023 0.00690
O1 0.11381 0.08389 0.14390 0.00830
O2 0.36584 0.26130 0.32270 0.01270
O3 0.35679 -0.00010 0.04880 0.01410

loop_
_cod_related_entry_id
_cod_related_entry_database
_cod_related_entry_code
1 AMCSD 0007316
